data_7201859
loop_
_publ_author_name
'Kuan, Fong Sheen'
'Yei Ho, Soo'
'Tadbuppa, Primjira P.'
'Tiekink, Edward R. T.'

_publ_section_title
;
 Electronic and steric control over Au&#x22EF;Au, C--H&#x22EF;O and
 C--H&#x22EF;\p interactions in the crystal structures of mononuclear
 triarylphosphinegold(i) carbonimidothioates: R3PAu[SC(OMe)=NR&#x2032;]
 for R&#x2009;=&#x2009;Ph, o-tol, m-tol or p-tol, and
 R&#x2032;&#x2009;=&#x2009;Ph, o-tol, m-tol, p-tol or C6H4NO2-4
;
_journal_issue 5
_journal_name_full CrystEngComm
_journal_page_first 548
_journal_paper_doi 10.1039/b717198f
_journal_volume 10
_journal_year 2008
_chemical_formula_moiety 'C30 H31 Au N O P S'
_chemical_formula_sum 'C30 H31 Au N O P S'
_chemical_formula_weight 681.55
_chemical_name_systematic
;
?
;
_space_group_IT_number 61
_symmetry_cell_setting orthorhombic
_symmetry_space_group_name_Hall '-P 2ac 2ab'
_symmetry_space_group_name_H-M 'P b c a'
_atom_sites_solution_hydrogens geom
_atom_sites_solution_primary direct
_atom_sites_solution_secondary difmap
_audit_creation_method SHELXL-97
_cell_angle_alpha 90
_cell_angle_beta 90
_cell_angle_gamma 90
_cell_formula_units_Z 8
_cell_length_a 18.8010(9)
_cell_length_b 14.4703(8)
_cell_length_c 20.7380(11)
_cell_measurement_reflns_used 6918
_cell_measurement_temperature 223(2)
_cell_measurement_theta_max 30.0
_cell_measurement_theta_min 1.0
_cell_volume 5641.9(5)
_computing_cell_refinement 'SAINT (Bruker, 2000)'
_computing_data_collection 'SMART (Bruker, 2000)'
_computing_data_reduction 'SHELXTL (Bruker, 2000)'
_computing_molecular_graphics 'ORTEPII (Johnson, 1976)'
_computing_publication_material 'SHELXL-97 (Sheldrick, 1997)'
_computing_structure_refinement 'SHELXL-97 (Sheldrick, 1997)'
_computing_structure_solution 'PATTY in DIRDIF92 (Beurskens et al., 1992)'
_diffrn_ambient_temperature 223(2)
_diffrn_measured_fraction_theta_full 0.998
_diffrn_measured_fraction_theta_max 0.998
_diffrn_measurement_device_type 'Bruker AXS SMART CCD'
_diffrn_measurement_method '\w scans'
_diffrn_radiation_monochromator graphite
_diffrn_radiation_source 'fine-focus sealed tube'
_diffrn_radiation_type MoK\a
_diffrn_radiation_wavelength 0.71069
_diffrn_reflns_av_R_equivalents 0.057
_diffrn_reflns_av_sigmaI/netI 0.043
_diffrn_reflns_limit_h_max 24
_diffrn_reflns_limit_h_min -26
_diffrn_reflns_limit_k_max 16
_diffrn_reflns_limit_k_min -20
_diffrn_reflns_limit_l_max 29
_diffrn_reflns_limit_l_min -29
_diffrn_reflns_number 45534
_diffrn_reflns_theta_full 30.1
_diffrn_reflns_theta_max 30.1
_diffrn_reflns_theta_min 2.0
_diffrn_standards_decay_% 0
_diffrn_standards_number 0
_exptl_absorpt_coefficient_mu 5.368
_exptl_absorpt_correction_T_max 1
_exptl_absorpt_correction_T_min 0.474
_exptl_absorpt_correction_type multi-scan
_exptl_absorpt_process_details '(SADABS, Bruker, 2000 & Blessing, 1995)'
_exptl_crystal_colour colourless
_exptl_crystal_density_diffrn 1.605
_exptl_crystal_density_method 'not measured'
_exptl_crystal_description block
_exptl_crystal_F_000 2688
_exptl_crystal_size_max 0.26
_exptl_crystal_size_mid 0.11
_exptl_crystal_size_min 0.10
_refine_diff_density_max 1.36
_refine_diff_density_min -0.52
_refine_diff_density_rms 0.143
_refine_ls_extinction_method none
_refine_ls_goodness_of_fit_ref 1.00
_refine_ls_hydrogen_treatment constr
_refine_ls_matrix_type full
_refine_ls_number_parameters 320
_refine_ls_number_reflns 8262
_refine_ls_number_restraints 0
_refine_ls_restrained_S_all 1.00
_refine_ls_R_factor_all 0.060
_refine_ls_R_factor_gt 0.035
_refine_ls_shift/su_max 0.001
_refine_ls_shift/su_mean 0.000
_refine_ls_structure_factor_coef Fsqd
_refine_ls_weighting_details 'calc w=1/[\s^2^(Fo^2^)+(0.0381P)^2^] where P=(Fo^2^+2Fc^2^)/3'
_refine_ls_weighting_scheme calc
_refine_ls_wR_factor_gt 0.074
_refine_ls_wR_factor_ref 0.083
_reflns_number_gt 5795
_reflns_number_total 8262
_reflns_threshold_expression I>2\s(I)
_cod_data_source_file b717198f.txt
_cod_data_source_block (p-tol)3PAu(SC(OMe)=NC6H4Me-2)
_cod_original_sg_symbol_Hall '-P 2ac 2ab '
_cod_database_code 7201859

loop_
_symmetry_equiv_pos_as_xyz
'x, y, z'
'x+1/2, -y+1/2, -z'
'-x, y+1/2, -z+1/2'
'-x+1/2, -y, z+1/2'
'-x, -y, -z'
'-x-1/2, y-1/2, z'
'x, -y-1/2, z-1/2'
'x-1/2, y, -z-1/2'

loop_
_atom_site_label
_atom_site_type_symbol
_atom_site_fract_x
_atom_site_fract_y
_atom_site_fract_z
_atom_site_U_iso_or_equiv
_atom_site_adp_type
_atom_site_occupancy
_atom_site_symmetry_multiplicity
_atom_site_calc_flag
_atom_site_refinement_flags
_atom_site_disorder_assembly
_atom_site_disorder_group
Au Au -0.057268(7) -0.075464(10) -0.175606(6) 0.03410(5) Uani 1 1 d . . .
S1 S -0.13546(5) -0.10755(7) -0.09295(5) 0.0387(2) Uani 1 1 d . . .
P1 P 0.00620(5) -0.02927(7) -0.26268(4) 0.0346(2) Uani 1 1 d . . .
O1 O -0.16437(15) -0.2591(2) -0.03662(14) 0.0538(7) Uani 1 1 d . . .
N1 N -0.04509(17) -0.2485(2) -0.05392(15) 0.0413(8) Uani 1 1 d . . .
C1 C -0.1064(2) -0.2133(3) -0.05958(17) 0.0394(8) Uani 1 1 d . . .
C2 C 0.0171(2) -0.2007(3) -0.07149(16) 0.0372(8) Uani 1 1 d . . .
C3 C 0.04765(19) -0.1372(3) -0.02827(17) 0.0388(8) Uani 1 1 d . . .
C3' C 0.0106(2) -0.1145(3) 0.03426(18) 0.0508(10) Uani 1 1 d . . .
H3'1 H 0.0389 -0.0703 0.0584 0.076 Uiso 1 1 calc R . .
H3'2 H 0.0049 -0.1705 0.0595 0.076 Uiso 1 1 calc R . .
H3'3 H -0.0358 -0.0882 0.0252 0.076 Uiso 1 1 calc R . .
C4 C 0.1122(2) -0.0971(3) -0.0443(2) 0.0454(10) Uani 1 1 d . . .
H4 H 0.1330 -0.0542 -0.0160 0.054 Uiso 1 1 calc R . .
C5 C 0.1468(2) -0.1192(3) -0.1017(2) 0.0471(10) Uani 1 1 d . . .
H5 H 0.1908 -0.0918 -0.1117 0.056 Uiso 1 1 calc R . .
C6 C 0.1165(2) -0.1808(3) -0.1433(2) 0.0493(10) Uani 1 1 d . . .
H6 H 0.1394 -0.1950 -0.1824 0.059 Uiso 1 1 calc R . .
C7 C 0.0519(2) -0.2228(3) -0.12832(18) 0.0437(9) Uani 1 1 d . . .
H7 H 0.0319 -0.2661 -0.1568 0.052 Uiso 1 1 calc R . .
C8 C -0.1510(3) -0.3448(3) -0.0032(2) 0.0723(15) Uani 1 1 d . . .
H8A H -0.1957 -0.3711 0.0111 0.109 Uiso 1 1 calc R . .
H8B H -0.1208 -0.3332 0.0339 0.109 Uiso 1 1 calc R . .
H8C H -0.1274 -0.3877 -0.0321 0.109 Uiso 1 1 calc R . .
C9 C -0.0509(2) 0.0100(3) -0.32755(17) 0.0378(8) Uani 1 1 d . . .
C10 C -0.0284(2) 0.0137(3) -0.39131(18) 0.0483(10) Uani 1 1 d . . .
H10 H 0.0169 -0.0085 -0.4025 0.058 Uiso 1 1 calc R . .
C11 C -0.0723(3) 0.0499(3) -0.4384(2) 0.0589(12) Uani 1 1 d . . .
H11 H -0.0558 0.0528 -0.4812 0.071 Uiso 1 1 calc R . .
C12 C -0.1401(3) 0.0821(3) -0.4245(2) 0.0560(12) Uani 1 1 d . . .
C13 C -0.1624(2) 0.0764(3) -0.3611(2) 0.0527(11) Uani 1 1 d . . .
H13 H -0.2083 0.0970 -0.3503 0.063 Uiso 1 1 calc R . .
C14 C -0.1191(2) 0.0411(3) -0.3133(2) 0.0458(9) Uani 1 1 d . . .
H14 H -0.1359 0.0381 -0.2707 0.055 Uiso 1 1 calc R . .
C15 C 0.06311(19) -0.1177(3) -0.29686(17) 0.0357(8) Uani 1 1 d . . .
C16 C 0.1319(2) -0.1022(3) -0.31785(18) 0.0429(9) Uani 1 1 d . . .
H16 H 0.1509 -0.0422 -0.3157 0.051 Uiso 1 1 calc R . .
C17 C 0.1731(2) -0.1728(3) -0.34172(19) 0.0448(9) Uani 1 1 d . . .
H17 H 0.2190 -0.1598 -0.3572 0.054 Uiso 1 1 calc R . .
C18 C 0.1481(2) -0.2627(3) -0.34339(18) 0.0425(9) Uani 1 1 d . . .
C19 C 0.0791(2) -0.2788(3) -0.32225(16) 0.0403(8) Uani 1 1 d . . .
H19 H 0.0606 -0.3391 -0.3235 0.048 Uiso 1 1 calc R . .
C20 C 0.0368(2) -0.2069(3) -0.29915(18) 0.0400(9) Uani 1 1 d . . .
H20 H -0.0098 -0.2191 -0.2851 0.048 Uiso 1 1 calc R . .
C21 C 0.06472(18) 0.0672(2) -0.24405(18) 0.0351(8) Uani 1 1 d . . .
C22 C 0.0896(2) 0.1278(3) -0.29094(17) 0.0382(8) Uani 1 1 d . . .
H22 H 0.0762 0.1199 -0.3343 0.046 Uiso 1 1 calc R . .
C23 C 0.1339(2) 0.1996(3) -0.27380(19) 0.0411(9) Uani 1 1 d . . .
H23 H 0.1512 0.2395 -0.3060 0.049 Uiso 1 1 calc R . .
C24 C 0.15380(19) 0.2144(3) -0.2100(2) 0.0422(9) Uani 1 1 d . . .
C25 C 0.1288(2) 0.1526(3) -0.16456(19) 0.0444(9) Uani 1 1 d . . .
H25 H 0.1423 0.1603 -0.1212 0.053 Uiso 1 1 calc R . .
C26 C 0.0852(2) 0.0805(3) -0.18046(17) 0.0391(8) Uani 1 1 d . . .
H26 H 0.0690 0.0400 -0.1482 0.047 Uiso 1 1 calc R . .
C27 C -0.1864(3) 0.1254(5) -0.4757(2) 0.0904(19) Uani 1 1 d . . .
H27A H -0.2361 0.1139 -0.4658 0.136 Uiso 1 1 calc R . .
H27B H -0.1751 0.0986 -0.5174 0.136 Uiso 1 1 calc R . .
H27C H -0.1779 0.1915 -0.4770 0.136 Uiso 1 1 calc R . .
C28 C 0.1935(2) -0.3401(3) -0.3682(2) 0.0627(13) Uani 1 1 d . . .
H28A H 0.2204 -0.3189 -0.4053 0.094 Uiso 1 1 calc R . .
H28B H 0.1634 -0.3915 -0.3807 0.094 Uiso 1 1 calc R . .
H28C H 0.2260 -0.3599 -0.3346 0.094 Uiso 1 1 calc R . .
C29 C 0.1985(3) 0.2972(3) -0.1914(2) 0.0641(13) Uani 1 1 d . . .
H29A H 0.2335 0.3089 -0.2248 0.096 Uiso 1 1 calc R . .
H29B H 0.2226 0.2848 -0.1510 0.096 Uiso 1 1 calc R . .
H29C H 0.1681 0.3509 -0.1866 0.096 Uiso 1 1 calc R . .

loop_
_atom_site_aniso_label
_atom_site_aniso_U_11
_atom_site_aniso_U_22
_atom_site_aniso_U_33
_atom_site_aniso_U_23
_atom_site_aniso_U_13
_atom_site_aniso_U_12
Au 0.03041(8) 0.03890(8) 0.03299(8) 0.00022(6) 0.00364(6) -0.00224(6)
S1 0.0313(5) 0.0453(5) 0.0394(5) 0.0010(4) 0.0063(4) 0.0002(4)
P1 0.0290(5) 0.0414(5) 0.0333(4) 0.0017(4) 0.0023(4) -0.0016(4)
O1 0.0459(17) 0.0529(17) 0.0627(18) 0.0124(15) 0.0085(15) -0.0119(13)
N1 0.043(2) 0.0438(19) 0.0375(16) 0.0011(14) 0.0049(14) -0.0027(14)
C1 0.044(2) 0.043(2) 0.0314(18) -0.0004(16) 0.0039(16) -0.0061(17)
C2 0.036(2) 0.041(2) 0.0344(18) 0.0034(15) -0.0028(16) 0.0086(16)
C3 0.036(2) 0.047(2) 0.0336(18) 0.0011(17) -0.0002(16) 0.0104(16)
C3' 0.047(3) 0.068(3) 0.038(2) -0.005(2) -0.0003(19) -0.001(2)
C4 0.038(2) 0.050(2) 0.049(2) -0.0062(18) -0.0103(18) 0.0026(17)
C5 0.031(2) 0.059(3) 0.051(2) 0.003(2) 0.0017(18) 0.0037(19)
C6 0.040(2) 0.064(3) 0.044(2) -0.001(2) 0.0068(19) 0.010(2)
C7 0.041(2) 0.051(2) 0.039(2) -0.0079(18) -0.0018(17) 0.0078(18)
C8 0.079(4) 0.063(3) 0.075(3) 0.028(3) 0.010(3) -0.010(3)
C9 0.034(2) 0.041(2) 0.0389(19) 0.0013(16) -0.0050(16) -0.0012(15)
C10 0.044(2) 0.061(3) 0.040(2) -0.004(2) -0.0005(18) 0.004(2)
C11 0.071(3) 0.070(3) 0.035(2) -0.003(2) -0.010(2) 0.005(2)
C12 0.058(3) 0.059(3) 0.052(3) -0.004(2) -0.020(2) 0.006(2)
C13 0.038(2) 0.056(3) 0.064(3) 0.000(2) -0.009(2) 0.0105(19)
C14 0.039(2) 0.052(2) 0.047(2) -0.0005(19) 0.0003(18) 0.0007(19)
C15 0.032(2) 0.044(2) 0.0303(17) 0.0005(16) 0.0001(15) -0.0044(16)
C16 0.036(2) 0.043(2) 0.049(2) 0.0048(18) 0.0057(18) -0.0048(17)
C17 0.030(2) 0.057(3) 0.047(2) -0.0003(19) 0.0080(17) -0.0024(18)
C18 0.037(2) 0.048(2) 0.043(2) -0.0057(18) -0.0001(17) 0.0006(17)
C19 0.042(2) 0.041(2) 0.0384(19) -0.0061(17) 0.0011(17) -0.0076(17)
C20 0.0322(19) 0.051(2) 0.0364(18) -0.0037(17) 0.0051(16) -0.0064(17)
C21 0.032(2) 0.0378(19) 0.0357(18) -0.0014(15) 0.0008(15) 0.0002(15)
C22 0.037(2) 0.042(2) 0.0352(19) 0.0025(16) 0.0012(16) 0.0015(17)
C23 0.034(2) 0.040(2) 0.049(2) 0.0098(17) 0.0070(17) 0.0038(16)
C24 0.0254(19) 0.040(2) 0.061(3) -0.0030(19) 0.0009(18) 0.0001(15)
C25 0.033(2) 0.053(2) 0.047(2) -0.0050(18) -0.0050(17) -0.0005(18)
C26 0.035(2) 0.048(2) 0.0346(19) 0.0031(17) 0.0021(16) 0.0004(17)
C27 0.091(5) 0.113(5) 0.067(3) 0.009(3) -0.036(3) 0.025(4)
C28 0.052(3) 0.060(3) 0.076(3) -0.012(2) 0.010(2) 0.006(2)
C29 0.048(3) 0.057(3) 0.087(3) -0.003(3) -0.008(2) -0.014(2)

loop_
_atom_type_symbol
_atom_type_description
_atom_type_scat_dispersion_real
_atom_type_scat_dispersion_imag
_atom_type_scat_source
C C 0.0033 0.0016 'International Tables Vol C Tables 4.2.6.8 and 6.1.1.4'
H H 0.0000 0.0000 'International Tables Vol C Tables 4.2.6.8 and 6.1.1.4'
Au Au -2.0133 8.8022 'International Tables Vol C Tables 4.2.6.8 and 6.1.1.4'
N N 0.0061 0.0033 'International Tables Vol C Tables 4.2.6.8 and 6.1.1.4'
O O 0.0106 0.0060 'International Tables Vol C Tables 4.2.6.8 and 6.1.1.4'
P P 0.1023 0.0942 'International Tables Vol C Tables 4.2.6.8 and 6.1.1.4'
S S 0.1246 0.1234 'International Tables Vol C Tables 4.2.6.8 and 6.1.1.4'

loop_
_geom_angle_atom_site_label_1
_geom_angle_atom_site_label_2
_geom_angle_atom_site_label_3
_geom_angle
_geom_angle_site_symmetry_1
_geom_angle_site_symmetry_3
_geom_angle_publ_flag
P1 Au S1 171.13(4) . . ?
C1 S1 Au 105.57(13) . . ?
C15 P1 C9 106.31(17) . . ?
C15 P1 C21 105.54(17) . . ?
C9 P1 C21 105.96(17) . . ?
C15 P1 Au 114.47(13) . . ?
C9 P1 Au 111.87(13) . . ?
C21 P1 Au 112.07(12) . . ?
C1 O1 C8 116.5(3) . . ?
C1 N1 C2 122.3(3) . . ?
N1 C1 O1 120.0(3) . . ?
N1 C1 S1 131.9(3) . . ?
O1 C1 S1 108.1(3) . . ?
C7 C2 N1 120.0(3) . . ?
C7 C2 C3 120.0(4) . . ?
N1 C2 C3 119.7(3) . . ?
C4 C3 C2 118.6(3) . . ?
C4 C3 C3' 121.3(4) . . ?
C2 C3 C3' 120.1(4) . . ?
C3 C3' H3'1 109.5 . . ?
C3 C3' H3'2 109.5 . . ?
H3'1 C3' H3'2 109.5 . . ?
C3 C3' H3'3 109.5 . . ?
H3'1 C3' H3'3 109.5 . . ?
H3'2 C3' H3'3 109.5 . . ?
C3 C4 C5 121.3(4) . . ?
C3 C4 H4 119.4 . . ?
C5 C4 H4 119.4 . . ?
C6 C5 C4 119.6(4) . . ?
C6 C5 H5 120.2 . . ?
C4 C5 H5 120.2 . . ?
C5 C6 C7 120.5(4) . . ?
C5 C6 H6 119.8 . . ?
C7 C6 H6 119.8 . . ?
C2 C7 C6 120.1(4) . . ?
C2 C7 H7 119.9 . . ?
C6 C7 H7 119.9 . . ?
O1 C8 H8A 109.5 . . ?
O1 C8 H8B 109.5 . . ?
H8A C8 H8B 109.5 . . ?
O1 C8 H8C 109.5 . . ?
H8A C8 H8C 109.5 . . ?
H8B C8 H8C 109.5 . . ?
C10 C9 C14 118.0(4) . . ?
C10 C9 P1 122.6(3) . . ?
C14 C9 P1 119.4(3) . . ?
C11 C10 C9 120.4(4) . . ?
C11 C10 H10 119.8 . . ?
C9 C10 H10 119.8 . . ?
C10 C11 C12 121.9(4) . . ?
C10 C11 H11 119.1 . . ?
C12 C11 H11 119.1 . . ?
C13 C12 C11 117.2(4) . . ?
C13 C12 C27 121.3(5) . . ?
C11 C12 C27 121.4(5) . . ?
C12 C13 C14 121.7(4) . . ?
C12 C13 H13 119.1 . . ?
C14 C13 H13 119.1 . . ?
C13 C14 C9 120.8(4) . . ?
C13 C14 H14 119.6 . . ?
C9 C14 H14 119.6 . . ?
C20 C15 C16 118.4(4) . . ?
C20 C15 P1 117.5(3) . . ?
C16 C15 P1 124.1(3) . . ?
C17 C16 C15 121.2(4) . . ?
C17 C16 H16 119.4 . . ?
C15 C16 H16 119.4 . . ?
C18 C17 C16 121.2(4) . . ?
C18 C17 H17 119.4 . . ?
C16 C17 H17 119.4 . . ?
C17 C18 C19 117.8(4) . . ?
C17 C18 C28 121.2(4) . . ?
C19 C18 C28 121.0(4) . . ?
C20 C19 C18 121.1(4) . . ?
C20 C19 H19 119.5 . . ?
C18 C19 H19 119.5 . . ?
C19 C20 C15 120.3(4) . . ?
C19 C20 H20 119.9 . . ?
C15 C20 H20 119.9 . . ?
C26 C21 C22 118.9(3) . . ?
C26 C21 P1 118.5(3) . . ?
C22 C21 P1 122.6(3) . . ?
C23 C22 C21 119.9(3) . . ?
C23 C22 H22 120.1 . . ?
C21 C22 H22 120.1 . . ?
C24 C23 C22 121.6(4) . . ?
C24 C23 H23 119.2 . . ?
C22 C23 H23 119.2 . . ?
C23 C24 C25 117.3(4) . . ?
C23 C24 C29 120.9(4) . . ?
C25 C24 C29 121.8(4) . . ?
C26 C25 C24 122.2(4) . . ?
C26 C25 H25 118.9 . . ?
C24 C25 H25 118.9 . . ?
C21 C26 C25 120.1(4) . . ?
C21 C26 H26 119.9 . . ?
C25 C26 H26 119.9 . . ?
C12 C27 H27A 109.5 . . ?
C12 C27 H27B 109.5 . . ?
H27A C27 H27B 109.5 . . ?
C12 C27 H27C 109.5 . . ?
H27A C27 H27C 109.5 . . ?
H27B C27 H27C 109.5 . . ?
C18 C28 H28A 109.5 . . ?
C18 C28 H28B 109.5 . . ?
H28A C28 H28B 109.5 . . ?
C18 C28 H28C 109.5 . . ?
H28A C28 H28C 109.5 . . ?
H28B C28 H28C 109.5 . . ?
C24 C29 H29A 109.5 . . ?
C24 C29 H29B 109.5 . . ?
H29A C29 H29B 109.5 . . ?
C24 C29 H29C 109.5 . . ?
H29A C29 H29C 109.5 . . ?
H29B C29 H29C 109.5 . . ?

loop_
_geom_bond_atom_site_label_1
_geom_bond_atom_site_label_2
_geom_bond_distance
_geom_bond_site_symmetry_2
_geom_bond_publ_flag
Au P1 2.2653(9) . ?
Au S1 2.3055(9) . ?
S1 C1 1.766(4) . ?
P1 C15 1.813(4) . ?
P1 C9 1.812(4) . ?
P1 C21 1.818(4) . ?
O1 C1 1.362(4) . ?
O1 C8 1.443(5) . ?
N1 C1 1.265(5) . ?
N1 C2 1.406(5) . ?
C2 C7 1.385(5) . ?
C2 C3 1.406(5) . ?
C3 C4 1.385(5) . ?
C3 C3' 1.508(5) . ?
C3' H3'1 0.9700 . ?
C3' H3'2 0.9700 . ?
C3' H3'3 0.9700 . ?
C4 C5 1.393(6) . ?
C4 H4 0.9400 . ?
C5 C6 1.366(6) . ?
C5 H5 0.9400 . ?
C6 C7 1.393(5) . ?
C6 H6 0.9400 . ?
C7 H7 0.9400 . ?
C8 H8A 0.9700 . ?
C8 H8B 0.9700 . ?
C8 H8C 0.9700 . ?
C9 C10 1.389(5) . ?
C9 C14 1.391(5) . ?
C10 C11 1.382(6) . ?
C10 H10 0.9400 . ?
C11 C12 1.388(6) . ?
C11 H11 0.9400 . ?
C12 C13 1.381(6) . ?
C12 C27 1.511(6) . ?
C13 C14 1.381(6) . ?
C13 H13 0.9400 . ?
C14 H14 0.9400 . ?
C15 C20 1.383(5) . ?
C15 C16 1.384(5) . ?
C16 C17 1.374(6) . ?
C16 H16 0.9400 . ?
C17 C18 1.383(6) . ?
C17 H17 0.9400 . ?
C18 C19 1.390(5) . ?
C18 C28 1.498(6) . ?
C19 C20 1.394(6) . ?
C19 H19 0.9400 . ?
C20 H20 0.9400 . ?
C21 C26 1.387(5) . ?
C21 C22 1.391(5) . ?
C22 C23 1.379(5) . ?
C22 H22 0.9400 . ?
C23 C24 1.390(5) . ?
C23 H23 0.9400 . ?
C24 C25 1.382(6) . ?
C24 C29 1.513(6) . ?
C25 C26 1.367(6) . ?
C25 H25 0.9400 . ?
C26 H26 0.9400 . ?
C27 H27A 0.9700 . ?
C27 H27B 0.9700 . ?
C27 H27C 0.9700 . ?
C28 H28A 0.9700 . ?
C28 H28B 0.9700 . ?
C28 H28C 0.9700 . ?
C29 H29A 0.9700 . ?
C29 H29B 0.9700 . ?
C29 H29C 0.9700 . ?
